data_2105482
loop_
_publ_author_name
'Jones, Peter G.'
'Taouss, Christina'
'Teschmit, Nicole'
'Thomas, Lena'

_publ_section_title
;
 Methylthioureas and their morpholine and dioxane adducts;
 hydrogen-bonding patterns
;
_journal_coeditor_code GP5065
_journal_issue 4
_journal_name_full 'Acta Crystallographica Section B'
_journal_page_first 405
_journal_page_last 413
_journal_paper_doi 10.1107/S2052519213013481
_journal_volume 69
_journal_year 2013
_chemical_formula_sum 'C5 H12 N2 O S'
_chemical_formula_weight 148.23
_space_group_IT_number 14
_symmetry_cell_setting monoclinic
_symmetry_space_group_name_Hall '-P 2ybc'
_symmetry_space_group_name_H-M 'P 1 21/c 1'
_atom_sites_solution_hydrogens geom
_atom_sites_solution_primary direct
_atom_sites_solution_secondary difmap
_audit_creation_method SHELXL-97
_cell_angle_alpha 90.00
_cell_angle_beta 92.982(4)
_cell_angle_gamma 90.00
_cell_formula_units_Z 4
_cell_length_a 6.4979(2)
_cell_length_b 7.0116(3)
_cell_length_c 16.7097(6)
_cell_measurement_reflns_used 7968
_cell_measurement_temperature 100(2)
_cell_measurement_theta_max 30.7573
_cell_measurement_theta_min 2.4361
_cell_volume 760.27(5)
_computing_cell_refinement
;
CrysAlisPro, Oxford Diffraction Ltd.,
Version 1.171.35.19 (release 27-10-2011 CrysAlis171 .NET)
(compiled Oct 27 2011,15:02:11)
;
_computing_data_collection
;
CrysAlisPro, Oxford Diffraction Ltd.,
Version 1.171.35.19 (release 27-10-2011 CrysAlis171 .NET)
(compiled Oct 27 2011,15:02:11)
;
_computing_data_reduction
;
CrysAlisPro, Oxford Diffraction Ltd.,
Version 1.171.35.19 (release 27-10-2011 CrysAlis171 .NET)
(compiled Oct 27 2011,15:02:11)
;
_computing_molecular_graphics 'Bruker XP'
_computing_publication_material SHELXL-97
_computing_structure_refinement 'SHELXL-97 (Sheldrick, 1997)'
_computing_structure_solution 'SHELXS-97 (Sheldrick, 1990)'
_diffrn_ambient_temperature 100(2)
_diffrn_detector_area_resol_mean 16.1419
_diffrn_measured_fraction_theta_full 0.981
_diffrn_measured_fraction_theta_max 0.960
_diffrn_measurement_device_type 'Oxford Diffraction Xcalibur, Eos'
_diffrn_measurement_method \w-scan
_diffrn_radiation_monochromator graphite
_diffrn_radiation_source 'Enhance (Mo) X-ray Source'
_diffrn_radiation_type MoK\a
_diffrn_radiation_wavelength 0.71073
_diffrn_reflns_av_R_equivalents 0.0373
_diffrn_reflns_av_sigmaI/netI 0.0191
_diffrn_reflns_limit_h_max 9
_diffrn_reflns_limit_h_min -9
_diffrn_reflns_limit_k_max 9
_diffrn_reflns_limit_k_min -9
_diffrn_reflns_limit_l_max 24
_diffrn_reflns_limit_l_min -23
_diffrn_reflns_number 26635
_diffrn_reflns_theta_full 30.50
_diffrn_reflns_theta_max 30.83
_diffrn_reflns_theta_min 2.44
_exptl_absorpt_coefficient_mu 0.352
_exptl_absorpt_correction_T_max 1.00000
_exptl_absorpt_correction_T_min 0.89914
_exptl_absorpt_correction_type multi-scan
_exptl_absorpt_process_details
;
CrysAlisPro, Oxford Diffraction Ltd.,
Version 1.171.35.19 (release 27-10-2011 CrysAlis171 .NET)
(compiled Oct 27 2011,15:02:11)
;
_exptl_crystal_colour colourless
_exptl_crystal_density_diffrn 1.295
_exptl_crystal_density_method 'not measured'
_exptl_crystal_description tablet
_exptl_crystal_F_000 320
_exptl_crystal_size_max 0.40
_exptl_crystal_size_mid 0.34
_exptl_crystal_size_min 0.07
_refine_diff_density_max 0.373
_refine_diff_density_min -0.343
_refine_ls_extinction_method none
_refine_ls_goodness_of_fit_ref 1.076
_refine_ls_hydrogen_treatment mixed
_refine_ls_matrix_type full
_refine_ls_number_parameters 92
_refine_ls_number_reflns 2295
_refine_ls_number_restraints 0
_refine_ls_restrained_S_all 1.076
_refine_ls_R_factor_all 0.0367
_refine_ls_R_factor_gt 0.0297
_refine_ls_shift/su_max 0.001
_refine_ls_shift/su_mean 0.000
_refine_ls_structure_factor_coef Fsqd
_refine_ls_weighting_details 'calc w=1/[\s^2^(Fo^2^)+(0.0335P)^2^+0.3101P] where P=(Fo^2^+2Fc^2^)/3'
_refine_ls_weighting_scheme calc
_refine_ls_wR_factor_gt 0.0713
_refine_ls_wR_factor_ref 0.0749
_reflns_number_gt 2020
_reflns_number_total 2295
_reflns_threshold_expression >2sigma(I)
_cod_data_source_file gp5065.cif
_cod_data_source_block kirsche
_cod_original_sg_symbol_H-M 'P 21/c'
_cod_database_code 2105482
_cod_database_fobs_code 2105482

loop_
_symmetry_equiv_pos_as_xyz
'x, y, z'
'-x, y+1/2, -z+1/2'
'-x, -y, -z'
'x, -y-1/2, z-1/2'

loop_
_atom_site_type_symbol
_atom_site_label
_atom_site_fract_x
_atom_site_fract_y
_atom_site_fract_z
_atom_site_U_iso_or_equiv
_atom_site_adp_type
_atom_site_calc_flag
_atom_site_refinement_flags
_atom_site_occupancy
_atom_site_symmetry_multiplicity
S S1 0.59561(4) 0.36220(4) 0.114934(15) 0.01612(8) Uani d . 1 1
N N3 0.28298(16) 0.59360(15) 0.07887(6) 0.0190(2) Uani d . 1 1
H H02 0.334(3) 0.600(2) 0.0319(10) 0.029(4) Uiso d . 1 1
H H01 0.184(3) 0.665(2) 0.0864(9) 0.026(4) Uiso d . 1 1
N N1 0.29207(13) 0.47557(13) 0.20694(5) 0.01396(17) Uani d . 1 1
C C2 0.37683(15) 0.48453(14) 0.13565(6) 0.01304(19) Uani d . 1 1
C C11 0.38771(18) 0.36980(17) 0.27453(7) 0.0199(2) Uani d . 1 1
H H11A 0.3071 0.2546 0.2840 0.030 Uiso calc R 1 1
H H11B 0.3917 0.4501 0.3226 0.030 Uiso calc R 1 1
H H11C 0.5284 0.3339 0.2623 0.030 Uiso calc R 1 1
C C12 0.10138(16) 0.57891(16) 0.22121(7) 0.0168(2) Uani d . 1 1
H H12A 0.1249 0.7162 0.2158 0.025 Uiso calc R 1 1
H H12B 0.0589 0.5512 0.2754 0.025 Uiso calc R 1 1
H H12C -0.0072 0.5384 0.1820 0.025 Uiso calc R 1 1
O O1 -0.01188(12) 0.91701(11) 0.07707(5) 0.01708(16) Uani d . 1 1
C C4 0.09944(17) 1.09107(16) 0.06551(6) 0.0178(2) Uani d . 1 1
H H4A 0.2166 1.0993 0.1057 0.021 Uiso calc R 1 1
H H4B 0.0076 1.2013 0.0736 0.021 Uiso calc R 1 1
C C3 -0.17944(16) 0.90051(16) 0.01794(6) 0.0172(2) Uani d . 1 1
H H3A -0.2788 1.0055 0.0248 0.021 Uiso calc R 1 1
H H3B -0.2523 0.7782 0.0252 0.021 Uiso calc R 1 1

loop_
_atom_site_aniso_label
_atom_site_aniso_U_11
_atom_site_aniso_U_22
_atom_site_aniso_U_33
_atom_site_aniso_U_12
_atom_site_aniso_U_13
_atom_site_aniso_U_23
S1 0.01565(13) 0.01862(14) 0.01421(13) 0.00477(9) 0.00191(9) -0.00031(9)
N3 0.0207(5) 0.0236(5) 0.0130(4) 0.0094(4) 0.0032(3) 0.0026(4)
N1 0.0154(4) 0.0142(4) 0.0125(4) 0.0022(3) 0.0018(3) 0.0006(3)
C2 0.0140(4) 0.0117(4) 0.0134(4) -0.0003(3) 0.0004(3) -0.0020(3)
C11 0.0230(5) 0.0219(5) 0.0152(5) 0.0063(4) 0.0034(4) 0.0051(4)
C12 0.0146(5) 0.0195(5) 0.0165(5) 0.0022(4) 0.0034(4) -0.0005(4)
O1 0.0185(4) 0.0174(4) 0.0153(4) 0.0001(3) 0.0002(3) 0.0018(3)
C4 0.0191(5) 0.0186(5) 0.0157(5) -0.0016(4) 0.0005(4) -0.0026(4)
C3 0.0153(5) 0.0185(5) 0.0179(5) -0.0007(4) 0.0017(4) -0.0006(4)

loop_
_atom_type_symbol
_atom_type_description
_atom_type_scat_dispersion_real
_atom_type_scat_dispersion_imag
_atom_type_scat_source
C C 0.0033 0.0016 'International Tables Vol C Tables 4.2.6.8 and 6.1.1.4'
H H 0.0000 0.0000 'International Tables Vol C Tables 4.2.6.8 and 6.1.1.4'
N N 0.0061 0.0033 'International Tables Vol C Tables 4.2.6.8 and 6.1.1.4'
S S 0.1246 0.1234 'International Tables Vol C Tables 4.2.6.8 and 6.1.1.4'
O O 0.0106 0.0060 'International Tables Vol C Tables 4.2.6.8 and 6.1.1.4'

loop_
_geom_angle_atom_site_label_1
_geom_angle_atom_site_label_2
_geom_angle_atom_site_label_3
_geom_angle_site_symmetry_1
_geom_angle_site_symmetry_3
_geom_angle
C2 N1 C11 . . 122.18(9)
C2 N1 C12 . . 120.77(9)
C11 N1 C12 . . 117.00(8)
N1 C2 N3 . . 117.60(9)
N1 C2 S1 . . 122.74(8)
N3 C2 S1 . . 119.66(8)
C3 O1 C4 . . 110.17(8)
O1 C4 C3 . 3_575 110.87(9)
O1 C3 C4 . 3_575 110.24(9)
C2 N3 H02 . . 119.3(11)
C2 N3 H01 . . 124.4(11)
H02 N3 H01 . . 116.1(15)
N1 C11 H11A . . 109.5
N1 C11 H11B . . 109.5
H11A C11 H11B . . 109.5
N1 C11 H11C . . 109.5
H11A C11 H11C . . 109.5
H11B C11 H11C . . 109.5
N1 C12 H12A . . 109.5
N1 C12 H12B . . 109.5
H12A C12 H12B . . 109.5
N1 C12 H12C . . 109.5
H12A C12 H12C . . 109.5
H12B C12 H12C . . 109.5
O1 C4 H4A . . 109.5
C3 C4 H4A 3_575 . 109.5
O1 C4 H4B . . 109.5
C3 C4 H4B 3_575 . 109.5
H4A C4 H4B . . 108.1
O1 C3 H3A . . 109.6
C4 C3 H3A 3_575 . 109.6
O1 C3 H3B . . 109.6
C4 C3 H3B 3_575 . 109.6
H3A C3 H3B . . 108.1

loop_
_geom_bond_atom_site_label_1
_geom_bond_atom_site_label_2
_geom_bond_site_symmetry_2
_geom_bond_distance
S1 C2 . 1.7111(10)
N3 C2 . 1.3405(14)
N1 C2 . 1.3396(13)
N1 C11 . 1.4624(14)
N1 C12 . 1.4656(13)
O1 C3 . 1.4364(13)
O1 C4 . 1.4369(13)
C4 C3 3_575 1.5143(15)
C3 C4 3_575 1.5143(15)
N3 H02 . 0.868(17)
N3 H01 . 0.832(17)
C11 H11A . 0.9800
C11 H11B . 0.9800
C11 H11C . 0.9800
C12 H12A . 0.9800
C12 H12B . 0.9800
C12 H12C . 0.9800
C4 H4A . 0.9900
C4 H4B . 0.9900
C3 H3A . 0.9900
C3 H3B . 0.9900

loop_
_geom_hbond_atom_site_label_D
_geom_hbond_atom_site_label_H
_geom_hbond_atom_site_label_A
_geom_hbond_site_symmetry_A
_geom_hbond_distance_DH
_geom_hbond_distance_HA
_geom_hbond_distance_DA
_geom_hbond_angle_DHA
N3 H02 S1 3_665 0.868(17) 2.533(17) 3.3870(10) 167.9(14)
N3 H01 O1 . 0.832(17) 2.177(17) 2.9678(13) 158.9(15)

loop_
_geom_torsion_atom_site_label_1
_geom_torsion_atom_site_label_2
_geom_torsion_atom_site_label_3
_geom_torsion_atom_site_label_4
_geom_torsion_site_symmetry_4
_geom_torsion
C11 N1 C2 N3 . -176.46(10)
C12 N1 C2 N3 . 1.16(15)
C11 N1 C2 S1 . 4.04(15)
C12 N1 C2 S1 . -178.35(8)
C3 O1 C4 C3 3_575 -57.69(12)
C4 O1 C3 C4 3_575 57.32(12)
